data_1563240
loop_
_publ_author_name
'Yin, Xia'
'Fan, Jun'
'Wang, Zhi Hong'
'Zheng, Sheng Run'
'Tan, Jing Bo'
'Zhang, Wei Guang'

_publ_section_title
;
 Luminescent lanthanide complexes with 4-acetamidobenzoate: Synthesis,
 supramolecular assembly via hydrogen bonds, crystal structures and
 photoluminescence
;
_journal_issue 7
_journal_name_full 'Journal of Solid State Chemistry'
_journal_page_first 1850
_journal_page_last 1857
_journal_paper_doi 10.1016/j.jssc.2011.05.018
_journal_volume 184
_journal_year 2011
_chemical_formula_moiety 'C27 H28 Eu N3 O11, 0.5(C10 H8 N2), 2(H2 O)'
_chemical_formula_sum 'C32 H36 Eu N4 O13'
_chemical_formula_weight 836.61
_space_group_IT_number 2
_space_group_name_Hall '-P 1'
_space_group_name_H-M_alt 'P -1'
_symmetry_cell_setting triclinic
_symmetry_space_group_name_Hall '-P 1'
_symmetry_space_group_name_H-M 'P -1'
_atom_sites_solution_hydrogens geom
_atom_sites_solution_primary direct
_atom_sites_solution_secondary difmap
_audit_creation_method SHELXL-97
_cell_angle_alpha 94.650(2)
_cell_angle_beta 90.727(3)
_cell_angle_gamma 109.247(2)
_cell_formula_units_Z 2
_cell_length_a 9.4751(4)
_cell_length_b 13.5774(5)
_cell_length_c 14.8274(6)
_cell_measurement_reflns_used 8058
_cell_measurement_temperature 298(2)
_cell_measurement_theta_max 27.49
_cell_measurement_theta_min 1.60
_cell_volume 1793.38(13)
_computing_cell_refinement 'SAINT (Bruker, 2004)'
_computing_data_collection 'APEX-II (Bruker, 2004)'
_computing_data_reduction SAINT
_computing_molecular_graphics 'SHELXTL-XP (Bruker, 2004)'
_computing_publication_material SHELXTL
_computing_structure_refinement 'SHELXL-97 (Sheldrick, 1997)'
_computing_structure_solution 'SHELXS-97 (Sheldrick, 1990)'
_diffrn_ambient_temperature 298(2)
_diffrn_measured_fraction_theta_full 0.990
_diffrn_measured_fraction_theta_max 0.990
_diffrn_measurement_device_type 'Bruker Smart Apex II CCD area detector'
_diffrn_measurement_method '\f and \w scan'
_diffrn_radiation_monochromator graphite
_diffrn_radiation_source 'fine-focus sealed tube'
_diffrn_radiation_type MoK\a
_diffrn_radiation_wavelength 0.71073
_diffrn_reflns_av_R_equivalents 0.0279
_diffrn_reflns_av_sigmaI/netI 0.0316
_diffrn_reflns_limit_h_max 11
_diffrn_reflns_limit_h_min -10
_diffrn_reflns_limit_k_max 16
_diffrn_reflns_limit_k_min -16
_diffrn_reflns_limit_l_max 17
_diffrn_reflns_limit_l_min -17
_diffrn_reflns_number 20638
_diffrn_reflns_theta_full 25.50
_diffrn_reflns_theta_max 25.50
_diffrn_reflns_theta_min 1.60
_exptl_absorpt_coefficient_mu 1.817
_exptl_absorpt_correction_T_max 0.7723
_exptl_absorpt_correction_T_min 0.6696
_exptl_absorpt_correction_type multi-scan
_exptl_absorpt_process_details SADABS
_exptl_crystal_colour colorless
_exptl_crystal_density_diffrn 1.549
_exptl_crystal_density_method 'not measured'
_exptl_crystal_description rod
_exptl_crystal_F_000 846
_exptl_crystal_size_max 0.24
_exptl_crystal_size_mid 0.20
_exptl_crystal_size_min 0.15
_refine_diff_density_max 1.124
_refine_diff_density_min -1.053
_refine_diff_density_rms 0.075
_refine_ls_extinction_method none
_refine_ls_goodness_of_fit_ref 1.122
_refine_ls_hydrogen_treatment constr
_refine_ls_matrix_type full
_refine_ls_number_parameters 448
_refine_ls_number_reflns 6626
_refine_ls_number_restraints 0
_refine_ls_restrained_S_all 1.122
_refine_ls_R_factor_all 0.0315
_refine_ls_R_factor_gt 0.0270
_refine_ls_shift/su_max 0.004
_refine_ls_shift/su_mean 0.000
_refine_ls_structure_factor_coef Fsqd
_refine_ls_weighting_details 'calc w=1/[\s^2^(Fo^2^)+(0.0286P)^2^+0.8134P] where P=(Fo^2^+2Fc^2^)/3'
_refine_ls_weighting_scheme calc
_refine_ls_wR_factor_gt 0.0615
_refine_ls_wR_factor_ref 0.0632
_reflns_number_gt 6001
_reflns_number_total 6626
_reflns_threshold_expression >2sigma(I)
_cod_data_source_file JSSC-2011-184-1850.cif
_cod_data_source_block eu44bpy
_cod_original_cell_volume 1793.38(12)
_cod_database_code 1563240

loop_
_symmetry_equiv_pos_as_xyz
'x, y, z'
'-x, -y, -z'

loop_
_atom_site_label
_atom_site_type_symbol
_atom_site_fract_x
_atom_site_fract_y
_atom_site_fract_z
_atom_site_U_iso_or_equiv
_atom_site_adp_type
_atom_site_occupancy
_atom_site_symmetry_multiplicity
_atom_site_calc_flag
_atom_site_refinement_flags
_atom_site_disorder_assembly
_atom_site_disorder_group
C1 C 0.9127(3) 0.3070(2) -0.04388(19) 0.0280(6) Uani 1 1 d . . .
C2 C 0.9447(3) 0.2080(2) -0.0690(2) 0.0280(6) Uani 1 1 d . . .
C3 C 1.0839(3) 0.2014(2) -0.0493(2) 0.0322(7) Uani 1 1 d . . .
H3 H 1.1571 0.2587 -0.0193 0.039 Uiso 1 1 calc R . .
C4 C 1.1163(4) 0.1113(2) -0.0735(2) 0.0346(7) Uani 1 1 d . . .
H4 H 1.2103 0.1081 -0.0588 0.042 Uiso 1 1 calc R . .
C5 C 1.0101(4) 0.0255(2) -0.1193(2) 0.0323(7) Uani 1 1 d . . .
C6 C 0.8688(4) 0.0304(2) -0.1391(2) 0.0429(9) Uani 1 1 d . . .
H6 H 0.7956 -0.0270 -0.1691 0.052 Uiso 1 1 calc R . .
C7 C 0.8378(4) 0.1214(2) -0.1140(2) 0.0401(8) Uani 1 1 d . . .
H7 H 0.7434 0.1244 -0.1275 0.048 Uiso 1 1 calc R . .
C8 C 0.9713(4) -0.1622(2) -0.1680(2) 0.0381(8) Uani 1 1 d . . .
C9 C 1.0616(4) -0.2332(3) -0.1881(3) 0.0523(10) Uani 1 1 d . . .
H9A H 1.0625 -0.2721 -0.1370 0.078 Uiso 1 1 calc R . .
H9B H 1.1623 -0.1920 -0.2000 0.078 Uiso 1 1 calc R . .
H9C H 1.0178 -0.2808 -0.2403 0.078 Uiso 1 1 calc R . .
C10 C 0.6833(3) 0.3832(2) 0.1475(2) 0.0297(7) Uani 1 1 d . . .
C11 C 0.6551(3) 0.3417(2) 0.2374(2) 0.0333(7) Uani 1 1 d . . .
C12 C 0.5257(4) 0.2608(3) 0.2513(2) 0.0470(9) Uani 1 1 d . . .
H12 H 0.4512 0.2364 0.2056 0.056 Uiso 1 1 calc R . .
C13 C 0.5061(4) 0.2155(3) 0.3329(3) 0.0550(10) Uani 1 1 d . . .
H13 H 0.4189 0.1606 0.3415 0.066 Uiso 1 1 calc R . .
C14 C 0.6156(4) 0.2517(3) 0.4012(2) 0.0463(9) Uani 1 1 d . . .
C15 C 0.7416(4) 0.3372(3) 0.3903(2) 0.0482(9) Uani 1 1 d . . .
H15 H 0.8123 0.3651 0.4377 0.058 Uiso 1 1 calc R . .
C16 C 0.7614(4) 0.3808(3) 0.3084(2) 0.0407(8) Uani 1 1 d . . .
H16 H 0.8472 0.4370 0.3006 0.049 Uiso 1 1 calc R . .
C17 C 0.7006(5) 0.1855(3) 0.5346(3) 0.0553(10) Uani 1 1 d . . .
C18 C 0.6466(6) 0.1209(4) 0.6127(3) 0.0838(16) Uani 1 1 d . . .
H18A H 0.7047 0.0756 0.6192 0.126 Uiso 1 1 calc R . .
H18B H 0.5432 0.0794 0.6017 0.126 Uiso 1 1 calc R . .
H18C H 0.6574 0.1664 0.6673 0.126 Uiso 1 1 calc R . .
C19 C 0.5853(3) 0.6256(2) 0.12515(19) 0.0274(6) Uani 1 1 d . . .
C20 C 0.6769(3) 0.6884(2) 0.20657(19) 0.0284(6) Uani 1 1 d . . .
C21 C 0.6383(4) 0.7683(2) 0.2516(2) 0.0370(8) Uani 1 1 d . . .
H21 H 0.5592 0.7863 0.2287 0.044 Uiso 1 1 calc R . .
C22 C 0.7153(4) 0.8222(3) 0.3305(2) 0.0411(8) Uani 1 1 d . . .
H22 H 0.6904 0.8774 0.3591 0.049 Uiso 1 1 calc R . .
C23 C 0.8305(4) 0.7928(2) 0.3664(2) 0.0344(7) Uani 1 1 d . . .
C24 C 0.8745(4) 0.7164(2) 0.3188(2) 0.0382(8) Uani 1 1 d . . .
H24 H 0.9547 0.6991 0.3409 0.046 Uiso 1 1 calc R . .
C25 C 0.7997(4) 0.6660(2) 0.2387(2) 0.0370(8) Uani 1 1 d . . .
H25 H 0.8321 0.6165 0.2061 0.044 Uiso 1 1 calc R . .
C26 C 0.8534(4) 0.8827(3) 0.5210(2) 0.0430(9) Uani 1 1 d . . .
C27 C 0.9492(5) 0.9053(3) 0.6073(2) 0.0612(11) Uani 1 1 d . . .
H27A H 0.9606 0.9746 0.6337 0.092 Uiso 1 1 calc R . .
H27B H 1.0458 0.9006 0.5939 0.092 Uiso 1 1 calc R . .
H27C H 0.9022 0.8552 0.6491 0.092 Uiso 1 1 calc R . .
C28 C 0.1953(6) 0.4198(4) 0.3960(4) 0.099(2) Uani 1 1 d . . .
H28 H 0.0998 0.3714 0.3982 0.118 Uiso 1 1 calc R . .
C29 C 0.2990(5) 0.4263(3) 0.4646(3) 0.0626(8) Uani 1 1 d . . .
H29 H 0.2715 0.3834 0.5116 0.075 Uiso 1 1 calc R . .
C30 C 0.4424(5) 0.4955(3) 0.4639(3) 0.0626(8) Uani 1 1 d . . .
C31 C 0.4682(5) 0.5574(4) 0.3951(3) 0.0925(19) Uani 1 1 d . . .
H31 H 0.5615 0.6081 0.3914 0.111 Uiso 1 1 calc R . .
C32 C 0.3573(6) 0.5463(5) 0.3301(3) 0.102(2) Uani 1 1 d . . .
H32 H 0.3800 0.5912 0.2842 0.122 Uiso 1 1 calc R . .
Eu1 Eu 0.751229(16) 0.477151(10) -0.022703(9) 0.02532(6) Uani 1 1 d . . .
N1 N 1.0560(3) -0.06109(18) -0.14447(19) 0.0384(6) Uani 1 1 d . . .
H1 H 1.1512 -0.0480 -0.1450 0.046 Uiso 1 1 calc R . .
N2 N 0.5931(4) 0.1998(3) 0.4817(2) 0.0552(8) Uani 1 1 d . . .
H2 H 0.5025 0.1751 0.4984 0.066 Uiso 1 1 calc R . .
N3 N 0.9054(3) 0.8366(2) 0.45083(17) 0.0418(7) Uani 1 1 d . . .
H3A H 0.9939 0.8335 0.4584 0.050 Uiso 1 1 calc R . .
N4 N 0.2248(4) 0.4785(3) 0.3280(2) 0.0641(10) Uani 1 1 d . . .
O1 O 0.7800(2) 0.30658(15) -0.04902(15) 0.0362(5) Uani 1 1 d . . .
O2 O 1.0193(2) 0.38939(14) -0.01740(14) 0.0330(5) Uani 1 1 d . . .
O3 O 0.8344(3) -0.19383(17) -0.17380(18) 0.0482(6) Uani 1 1 d . . .
O4 O 0.5789(2) 0.35835(16) 0.08687(14) 0.0330(5) Uani 1 1 d . . .
O5 O 0.8130(2) 0.44209(16) 0.13073(14) 0.0324(5) Uani 1 1 d . . .
O6 O 0.8333(3) 0.2219(3) 0.5194(2) 0.0728(9) Uani 1 1 d . . .
O7 O 0.6420(2) 0.57408(16) 0.07186(14) 0.0369(5) Uani 1 1 d . . .
O8 O 0.4542(2) 0.62700(16) 0.11540(14) 0.0357(5) Uani 1 1 d . . .
O9 O 0.7375(3) 0.9033(2) 0.51686(17) 0.0594(7) Uani 1 1 d . . .
O1W O 0.8861(2) 0.48829(17) -0.16189(14) 0.0364(5) Uani 1 1 d . . .
H1W H 0.9798 0.5060 -0.1552 0.055 Uiso 1 1 d R . .
H2W H 0.8480 0.4986 -0.2105 0.055 Uiso 1 1 d R . .
O2W O 0.6891(2) 0.60452(16) -0.11344(15) 0.0385(5) Uani 1 1 d . . .
H4W H 0.6070 0.6156 -0.1046 0.058 Uiso 1 1 d R . .
H3W H 0.7205 0.6497 -0.1509 0.058 Uiso 1 1 d R . .
O4W O 0.6223(3) 0.0238(2) 0.1178(2) 0.0873(11) Uani 1 1 d . . .
H8W H 0.5897 -0.0357 0.0880 0.131 Uiso 1 1 d R . .
H7W H 0.5826 0.0581 0.0864 0.131 Uiso 1 1 d R . .
O3W O 0.5224(4) 0.1546(2) -0.0004(2) 0.0822(10) Uani 1 1 d . . .
H5W H 0.5629 0.2090 -0.0303 0.123 Uiso 1 1 d R . .
H6W H 0.4719 0.1743 0.0405 0.123 Uiso 1 1 d R . .

loop_
_atom_site_aniso_label
_atom_site_aniso_U_11
_atom_site_aniso_U_22
_atom_site_aniso_U_33
_atom_site_aniso_U_23
_atom_site_aniso_U_13
_atom_site_aniso_U_12
C1 0.0293(18) 0.0241(14) 0.0306(15) -0.0005(12) -0.0045(13) 0.0100(13)
C2 0.0268(16) 0.0211(13) 0.0365(16) 0.0008(12) -0.0026(13) 0.0088(12)
C3 0.0264(17) 0.0231(14) 0.0450(18) -0.0019(12) -0.0060(14) 0.0069(13)
C4 0.0258(17) 0.0287(15) 0.0510(19) -0.0014(13) -0.0052(15) 0.0126(13)
C5 0.0343(18) 0.0239(14) 0.0419(17) 0.0011(12) 0.0020(14) 0.0144(13)
C6 0.0328(19) 0.0289(16) 0.065(2) -0.0137(15) -0.0130(17) 0.0117(14)
C7 0.0278(18) 0.0316(16) 0.061(2) -0.0095(15) -0.0133(16) 0.0140(14)
C8 0.047(2) 0.0289(16) 0.0411(18) -0.0011(13) -0.0038(16) 0.0175(15)
C9 0.058(3) 0.0308(17) 0.073(3) -0.0067(16) -0.003(2) 0.0235(17)
C10 0.0262(17) 0.0304(15) 0.0358(16) 0.0000(12) -0.0010(14) 0.0148(14)
C11 0.0280(17) 0.0403(17) 0.0354(17) 0.0055(13) 0.0002(14) 0.0159(14)
C12 0.0280(19) 0.065(2) 0.045(2) 0.0150(17) -0.0055(16) 0.0087(17)
C13 0.032(2) 0.075(3) 0.053(2) 0.0274(19) 0.0001(17) 0.0054(19)
C14 0.036(2) 0.068(2) 0.0411(19) 0.0151(17) 0.0050(16) 0.0232(19)
C15 0.040(2) 0.068(2) 0.0377(19) 0.0043(17) -0.0074(16) 0.0200(19)
C16 0.0343(19) 0.0458(19) 0.0405(19) 0.0017(15) -0.0015(15) 0.0119(16)
C17 0.053(3) 0.080(3) 0.044(2) 0.0133(19) 0.0036(19) 0.036(2)
C18 0.094(4) 0.125(4) 0.059(3) 0.039(3) 0.013(3) 0.065(4)
C19 0.0275(17) 0.0230(14) 0.0311(15) 0.0010(12) -0.0045(13) 0.0082(13)
C20 0.0229(16) 0.0311(15) 0.0304(15) -0.0008(12) -0.0037(13) 0.0091(13)
C21 0.0318(18) 0.0437(18) 0.0387(18) -0.0077(14) -0.0102(14) 0.0198(15)
C22 0.042(2) 0.0437(18) 0.0399(18) -0.0144(14) -0.0084(16) 0.0213(16)
C23 0.0279(18) 0.0367(16) 0.0337(17) -0.0045(13) -0.0071(14) 0.0060(14)
C24 0.0297(18) 0.0447(18) 0.0423(18) -0.0039(14) -0.0140(15) 0.0174(15)
C25 0.0334(19) 0.0393(17) 0.0408(18) -0.0062(14) -0.0076(15) 0.0183(15)
C26 0.045(2) 0.0437(19) 0.0302(17) 0.0000(14) -0.0036(16) 0.0023(17)
C27 0.070(3) 0.070(3) 0.0341(19) -0.0044(18) -0.0093(19) 0.013(2)
C28 0.067(3) 0.102(4) 0.098(4) 0.041(3) -0.045(3) -0.017(3)
C29 0.0556(18) 0.0642(18) 0.0567(17) 0.0204(14) -0.0183(15) 0.0021(14)
C30 0.0556(18) 0.0642(18) 0.0567(17) 0.0204(14) -0.0183(15) 0.0021(14)
C31 0.045(3) 0.133(4) 0.070(3) 0.051(3) -0.018(2) -0.020(3)
C32 0.059(3) 0.152(5) 0.070(3) 0.067(3) -0.020(3) -0.008(3)
Eu1 0.02164(9) 0.02300(8) 0.03148(9) -0.00293(6) -0.00587(6) 0.00915(6)
N1 0.0319(15) 0.0247(13) 0.0604(18) -0.0063(12) -0.0015(13) 0.0142(12)
N2 0.0396(18) 0.088(2) 0.0474(18) 0.0276(17) 0.0074(15) 0.0285(17)
N3 0.0327(16) 0.0525(17) 0.0356(15) -0.0082(13) -0.0116(12) 0.0112(13)
N4 0.050(2) 0.083(2) 0.0489(19) 0.0147(17) -0.0163(16) 0.0068(19)
O1 0.0266(12) 0.0267(10) 0.0580(14) -0.0033(9) -0.0051(10) 0.0144(9)
O2 0.0308(12) 0.0235(10) 0.0425(12) -0.0025(9) -0.0052(10) 0.0075(9)
O3 0.0380(15) 0.0299(12) 0.0742(17) -0.0028(11) -0.0088(13) 0.0098(11)
O4 0.0264(12) 0.0370(11) 0.0362(11) 0.0030(9) -0.0035(9) 0.0116(9)
O5 0.0230(12) 0.0356(11) 0.0393(12) 0.0048(9) -0.0011(9) 0.0102(9)
O6 0.0465(19) 0.108(2) 0.074(2) 0.0283(17) -0.0069(15) 0.0352(17)
O7 0.0383(13) 0.0373(11) 0.0386(12) -0.0105(9) -0.0058(10) 0.0207(10)
O8 0.0266(12) 0.0397(12) 0.0404(12) -0.0066(9) -0.0119(10) 0.0132(10)
O9 0.0495(18) 0.085(2) 0.0437(15) -0.0089(13) 0.0022(13) 0.0258(16)
O1W 0.0256(12) 0.0525(13) 0.0326(11) 0.0040(10) -0.0050(9) 0.0154(10)
O2W 0.0295(12) 0.0386(12) 0.0536(14) 0.0120(10) 0.0015(11) 0.0178(10)
O4W 0.060(2) 0.0656(19) 0.136(3) -0.0219(19) -0.025(2) 0.0275(16)
O3W 0.071(2) 0.0382(15) 0.127(3) -0.0095(16) 0.011(2) 0.0088(14)

loop_
_atom_type_symbol
_atom_type_description
_atom_type_scat_dispersion_real
_atom_type_scat_dispersion_imag
_atom_type_scat_source
C C 0.0033 0.0016 'International Tables Vol C Tables 4.2.6.8 and 6.1.1.4'
H H 0.0000 0.0000 'International Tables Vol C Tables 4.2.6.8 and 6.1.1.4'
Eu Eu -0.1578 3.6682 'International Tables Vol C Tables 4.2.6.8 and 6.1.1.4'
N N 0.0061 0.0033 'International Tables Vol C Tables 4.2.6.8 and 6.1.1.4'
O O 0.0106 0.0060 'International Tables Vol C Tables 4.2.6.8 and 6.1.1.4'

loop_
_geom_angle_atom_site_label_1
_geom_angle_atom_site_label_2
_geom_angle_atom_site_label_3
_geom_angle
_geom_angle_site_symmetry_1
_geom_angle_site_symmetry_3
O1 C1 O2 121.3(3) . .
O1 C1 C2 119.3(2) . .
O2 C1 C2 119.5(3) . .
C3 C2 C7 118.2(3) . .
C3 C2 C1 120.3(2) . .
C7 C2 C1 121.5(3) . .
C4 C3 C2 121.1(3) . .
C4 C3 H3 119.5 . .
C2 C3 H3 119.5 . .
C3 C4 C5 120.6(3) . .
C3 C4 H4 119.7 . .
C5 C4 H4 119.7 . .
C4 C5 C6 119.2(3) . .
C4 C5 N1 116.3(3) . .
C6 C5 N1 124.5(3) . .
C7 C6 C5 119.5(3) . .
C7 C6 H6 120.2 . .
C5 C6 H6 120.2 . .
C6 C7 C2 121.4(3) . .
C6 C7 H7 119.3 . .
C2 C7 H7 119.3 . .
O3 C8 N1 124.1(3) . .
O3 C8 C9 122.3(3) . .
N1 C8 C9 113.6(3) . .
C8 C9 H9A 109.5 . .
C8 C9 H9B 109.5 . .
H9A C9 H9B 109.5 . .
C8 C9 H9C 109.5 . .
H9A C9 H9C 109.5 . .
H9B C9 H9C 109.5 . .
O5 C10 O4 120.0(3) . .
O5 C10 C11 119.7(3) . .
O4 C10 C11 120.3(3) . .
C12 C11 C16 118.7(3) . .
C12 C11 C10 120.8(3) . .
C16 C11 C10 120.5(3) . .
C11 C12 C13 120.6(3) . .
C11 C12 H12 119.7 . .
C13 C12 H12 119.7 . .
C14 C13 C12 120.1(3) . .
C14 C13 H13 120.0 . .
C12 C13 H13 120.0 . .
C13 C14 C15 119.9(3) . .
C13 C14 N2 117.9(3) . .
C15 C14 N2 122.2(3) . .
C16 C15 C14 119.5(3) . .
C16 C15 H15 120.2 . .
C14 C15 H15 120.2 . .
C15 C16 C11 121.0(3) . .
C15 C16 H16 119.5 . .
C11 C16 H16 119.5 . .
O6 C17 N2 122.2(4) . .
O6 C17 C18 122.0(4) . .
N2 C17 C18 115.8(4) . .
C17 C18 H18A 109.5 . .
C17 C18 H18B 109.5 . .
H18A C18 H18B 109.5 . .
C17 C18 H18C 109.5 . .
H18A C18 H18C 109.5 . .
H18B C18 H18C 109.5 . .
O7 C19 O8 123.8(3) . .
O7 C19 C20 119.0(3) . .
O8 C19 C20 117.2(3) . .
C21 C20 C25 118.9(3) . .
C21 C20 C19 120.5(3) . .
C25 C20 C19 120.6(3) . .
C20 C21 C22 121.2(3) . .
C20 C21 H21 119.4 . .
C22 C21 H21 119.4 . .
C21 C22 C23 119.3(3) . .
C21 C22 H22 120.3 . .
C23 C22 H22 120.3 . .
C24 C23 C22 119.5(3) . .
C24 C23 N3 117.5(3) . .
C22 C23 N3 123.1(3) . .
C25 C24 C23 120.3(3) . .
C25 C24 H24 119.8 . .
C23 C24 H24 119.8 . .
C24 C25 C20 120.5(3) . .
C24 C25 H25 119.7 . .
C20 C25 H25 119.7 . .
O9 C26 N3 123.8(3) . .
O9 C26 C27 121.8(3) . .
N3 C26 C27 114.4(3) . .
C26 C27 H27A 109.5 . .
C26 C27 H27B 109.5 . .
H27A C27 H27B 109.5 . .
C26 C27 H27C 109.5 . .
H27A C27 H27C 109.5 . .
H27B C27 H27C 109.5 . .
N4 C28 C29 123.4(4) . .
N4 C28 H28 118.3 . .
C29 C28 H28 118.3 . .
C30 C29 C28 120.7(4) . .
C30 C29 H29 119.7 . .
C28 C29 H29 119.7 . .
C31 C30 C29 114.8(4) . .
C31 C30 C30 122.8(5) . 2_666
C29 C30 C30 122.3(4) . 2_666
C30 C31 C32 120.6(4) . .
C30 C31 H31 119.7 . .
C32 C31 H31 119.7 . .
N4 C32 C31 125.0(4) . .
N4 C32 H32 117.5 . .
C31 C32 H32 117.5 . .
O7 Eu1 O8 101.53(7) . 2_665
O7 Eu1 O2 86.42(7) . 2_765
O8 Eu1 O2 157.87(8) 2_665 2_765
O7 Eu1 O1 142.92(8) . .
O8 Eu1 O1 73.46(7) 2_665 .
O2 Eu1 O1 112.23(7) 2_765 .
O7 Eu1 O1W 140.62(8) . .
O8 Eu1 O1W 84.16(7) 2_665 .
O2 Eu1 O1W 76.91(7) 2_765 .
O1 Eu1 O1W 76.27(7) . .
O7 Eu1 O5 76.13(7) . .
O8 Eu1 O5 125.52(7) 2_665 .
O2 Eu1 O5 76.31(7) 2_765 .
O1 Eu1 O5 77.70(7) . .
O1W Eu1 O5 131.63(7) . .
O7 Eu1 O2W 72.01(7) . .
O8 Eu1 O2W 76.28(7) 2_665 .
O2 Eu1 O2W 86.86(7) 2_765 .
O1 Eu1 O2W 137.58(7) . .
O1W Eu1 O2W 71.68(7) . .
O5 Eu1 O2W 144.72(7) . .
O7 Eu1 O4 69.89(7) . .
O8 Eu1 O4 76.13(7) 2_665 .
O2 Eu1 O4 125.91(7) 2_765 .
O1 Eu1 O4 73.32(7) . .
O1W Eu1 O4 147.35(7) . .
O5 Eu1 O4 51.50(6) . .
O2W Eu1 O4 126.49(7) . .
O7 Eu1 O2 138.96(6) . .
O8 Eu1 O2 114.27(6) 2_665 .
O2 Eu1 O2 68.04(7) 2_765 .
O1 Eu1 O2 44.19(6) . .
O1W Eu1 O2 65.70(6) . .
O5 Eu1 O2 67.14(6) . .
O2W Eu1 O2 134.12(6) . .
O4 Eu1 O2 99.02(6) . .
C8 N1 C5 129.2(3) . .
C8 N1 H1 115.4 . .
C5 N1 H1 115.4 . .
C17 N2 C14 126.1(3) . .
C17 N2 H2 117.0 . .
C14 N2 H2 117.0 . .
C26 N3 C23 127.3(3) . .
C26 N3 H3A 116.4 . .
C23 N3 H3A 116.4 . .
C32 N4 C28 115.5(4) . .
C1 O1 Eu1 114.91(17) . .
C1 O2 Eu1 168.4(2) . 2_765
C1 O2 Eu1 79.30(16) . .
Eu1 O2 Eu1 111.96(7) 2_765 .
C10 O4 Eu1 91.37(18) . .
C10 O5 Eu1 96.97(17) . .
C19 O7 Eu1 178.0(2) . .
C19 O8 Eu1 132.43(18) . 2_665
Eu1 O1W H1W 115.5 . .
Eu1 O1W H2W 120.5 . .
H1W O1W H2W 119.4 . .
Eu1 O2W H4W 118.3 . .
Eu1 O2W H3W 145.4 . .
H4W O2W H3W 96.0 . .
H8W O4W H7W 99.9 . .
H5W O3W H6W 106.0 . .

loop_
_geom_bond_atom_site_label_1
_geom_bond_atom_site_label_2
_geom_bond_distance
_geom_bond_site_symmetry_2
C1 O1 1.257(4) .
C1 O2 1.265(3) .
C1 C2 1.492(4) .
C2 C3 1.380(4) .
C2 C7 1.388(4) .
C3 C4 1.378(4) .
C3 H3 0.9300 .
C4 C5 1.382(4) .
C4 H4 0.9300 .
C5 C6 1.392(4) .
C5 N1 1.408(4) .
C6 C7 1.384(4) .
C6 H6 0.9300 .
C7 H7 0.9300 .
C8 O3 1.224(4) .
C8 N1 1.356(4) .
C8 C9 1.501(5) .
C9 H9A 0.9600 .
C9 H9B 0.9600 .
C9 H9C 0.9600 .
C10 O5 1.266(4) .
C10 O4 1.268(3) .
C10 C11 1.483(4) .
C11 C12 1.381(5) .
C11 C16 1.390(4) .
C12 C13 1.388(5) .
C12 H12 0.9300 .
C13 C14 1.379(5) .
C13 H13 0.9300 .
C14 C15 1.387(5) .
C14 N2 1.417(4) .
C15 C16 1.382(5) .
C15 H15 0.9300 .
C16 H16 0.9300 .
C17 O6 1.222(5) .
C17 N2 1.351(5) .
C17 C18 1.503(6) .
C18 H18A 0.9600 .
C18 H18B 0.9600 .
C18 H18C 0.9600 .
C19 O7 1.253(3) .
C19 O8 1.256(3) .
C19 C20 1.502(4) .
C20 C21 1.381(4) .
C20 C25 1.385(4) .
C21 C22 1.386(4) .
C21 H21 0.9300 .
C22 C23 1.393(5) .
C22 H22 0.9300 .
C23 C24 1.385(4) .
C23 N3 1.416(4) .
C24 C25 1.381(4) .
C24 H24 0.9300 .
C25 H25 0.9300 .
C26 O9 1.220(4) .
C26 N3 1.352(4) .
C26 C27 1.510(5) .
C27 H27A 0.9600 .
C27 H27B 0.9600 .
C27 H27C 0.9600 .
C28 N4 1.312(6) .
C28 C29 1.382(6) .
C28 H28 0.9300 .
C29 C30 1.374(6) .
C29 H29 0.9300 .
C30 C31 1.348(6) .
C30 C30 1.488(7) 2_666
C31 C32 1.379(6) .
C31 H31 0.9300 .
C32 N4 1.287(5) .
C32 H32 0.9300 .
Eu1 O7 2.325(2) .
Eu1 O8 2.3409(19) 2_665
Eu1 O2 2.3580(19) 2_765
Eu1 O1 2.4214(19) .
Eu1 O1W 2.430(2) .
Eu1 O5 2.464(2) .
Eu1 O2W 2.485(2) .
Eu1 O4 2.581(2) .
Eu1 O2 3.144(2) .
N1 H1 0.8600 .
N2 H2 0.8600 .
N3 H3A 0.8600 .
O2 Eu1 2.3580(19) 2_765
O8 Eu1 2.3409(19) 2_665
O1W H1W 0.8419 .
O1W H2W 0.8442 .
O2W H4W 0.8493 .
O2W H3W 0.8441 .
O4W H8W 0.8475 .
O4W H7W 0.8495 .
O3W H5W 0.8711 .
O3W H6W 0.8558 .

loop_
_geom_torsion_atom_site_label_1
_geom_torsion_atom_site_label_2
_geom_torsion_atom_site_label_3
_geom_torsion_atom_site_label_4
_geom_torsion
_geom_torsion_site_symmetry_1
_geom_torsion_site_symmetry_2
_geom_torsion_site_symmetry_3
_geom_torsion_site_symmetry_4
O1 C1 C2 C3 -168.7(3) . . . .
O2 C1 C2 C3 10.9(4) . . . .
O1 C1 C2 C7 12.5(4) . . . .
O2 C1 C2 C7 -167.8(3) . . . .
C7 C2 C3 C4 -0.1(5) . . . .
C1 C2 C3 C4 -178.8(3) . . . .
C2 C3 C4 C5 0.9(5) . . . .
C3 C4 C5 C6 -1.3(5) . . . .
C3 C4 C5 N1 177.2(3) . . . .
C4 C5 C6 C7 1.0(5) . . . .
N1 C5 C6 C7 -177.5(3) . . . .
C5 C6 C7 C2 -0.2(6) . . . .
C3 C2 C7 C6 -0.3(5) . . . .
C1 C2 C7 C6 178.5(3) . . . .
O5 C10 C11 C12 -166.1(3) . . . .
O4 C10 C11 C12 12.5(5) . . . .
O5 C10 C11 C16 11.2(4) . . . .
O4 C10 C11 C16 -170.2(3) . . . .
C16 C11 C12 C13 -3.5(5) . . . .
C10 C11 C12 C13 173.9(3) . . . .
C11 C12 C13 C14 0.5(6) . . . .
C12 C13 C14 C15 3.7(6) . . . .
C12 C13 C14 N2 -177.3(4) . . . .
C13 C14 C15 C16 -4.7(6) . . . .
N2 C14 C15 C16 176.3(3) . . . .
C14 C15 C16 C11 1.6(5) . . . .
C12 C11 C16 C15 2.5(5) . . . .
C10 C11 C16 C15 -174.9(3) . . . .
O7 C19 C20 C21 161.1(3) . . . .
O8 C19 C20 C21 -19.7(4) . . . .
O7 C19 C20 C25 -20.1(4) . . . .
O8 C19 C20 C25 159.0(3) . . . .
C25 C20 C21 C22 -3.3(5) . . . .
C19 C20 C21 C22 175.5(3) . . . .
C20 C21 C22 C23 -2.1(5) . . . .
C21 C22 C23 C24 5.5(5) . . . .
C21 C22 C23 N3 -173.8(3) . . . .
C22 C23 C24 C25 -3.4(5) . . . .
N3 C23 C24 C25 176.0(3) . . . .
C23 C24 C25 C20 -2.2(5) . . . .
C21 C20 C25 C24 5.5(5) . . . .
C19 C20 C25 C24 -173.3(3) . . . .
N4 C28 C29 C30 -1.0(9) . . . .
C28 C29 C30 C31 3.2(8) . . . .
C28 C29 C30 C30 -179.7(6) . . . 2_666
C29 C30 C31 C32 -2.5(9) . . . .
C30 C30 C31 C32 -179.6(6) 2_666 . . .
C30 C31 C32 N4 -0.5(11) . . . .
O3 C8 N1 C5 2.5(6) . . . .
C9 C8 N1 C5 -178.3(3) . . . .
C4 C5 N1 C8 161.4(3) . . . .
C6 C5 N1 C8 -20.1(5) . . . .
O6 C17 N2 C14 3.8(7) . . . .
C18 C17 N2 C14 -175.6(4) . . . .
C13 C14 N2 C17 146.2(4) . . . .
C15 C14 N2 C17 -34.8(6) . . . .
O9 C26 N3 C23 -8.4(6) . . . .
C27 C26 N3 C23 170.3(3) . . . .
C24 C23 N3 C26 -155.8(3) . . . .
C22 C23 N3 C26 23.5(5) . . . .
C31 C32 N4 C28 2.8(10) . . . .
C29 C28 N4 C32 -2.1(9) . . . .
O2 C1 O1 Eu1 7.2(4) . . . .
C2 C1 O1 Eu1 -173.2(2) . . . .
O7 Eu1 O1 C1 -119.2(2) . . . .
O8 Eu1 O1 C1 153.5(2) 2_665 . . .
O2 Eu1 O1 C1 -3.8(2) 2_765 . . .
O1W Eu1 O1 C1 65.6(2) . . . .
O5 Eu1 O1 C1 -73.3(2) . . . .
O2W Eu1 O1 C1 107.3(2) . . . .
O4 Eu1 O1 C1 -126.4(2) . . . .
O2 Eu1 O1 C1 -3.53(18) . . . .
O1 C1 O2 Eu1 -171.4(8) . . . 2_765
C2 C1 O2 Eu1 9.0(11) . . . 2_765
O1 C1 O2 Eu1 -5.1(3) . . . .
C2 C1 O2 Eu1 175.3(3) . . . .
O7 Eu1 O2 C1 127.40(17) . . . .
O8 Eu1 O2 C1 -21.01(18) 2_665 . . .
O2 Eu1 O2 C1 -177.1(2) 2_765 . . .
O1 Eu1 O2 C1 3.23(16) . . . .
O1W Eu1 O2 C1 -91.98(17) . . . .
O5 Eu1 O2 C1 99.09(17) . . . .
O2W Eu1 O2 C1 -115.30(17) . . . .
O4 Eu1 O2 C1 57.76(17) . . . .
O7 Eu1 O2 Eu1 -55.55(13) . . . 2_765
O8 Eu1 O2 Eu1 156.04(8) 2_665 . . 2_765
O2 Eu1 O2 Eu1 0.0 2_765 . . 2_765
O1 Eu1 O2 Eu1 -179.71(13) . . . 2_765
O1W Eu1 O2 Eu1 85.07(9) . . . 2_765
O5 Eu1 O2 Eu1 -83.86(8) . . . 2_765
O2W Eu1 O2 Eu1 61.75(11) . . . 2_765
O4 Eu1 O2 Eu1 -125.19(8) . . . 2_765
O5 C10 O4 Eu1 -3.9(3) . . . .
C11 C10 O4 Eu1 177.5(2) . . . .
O7 Eu1 O4 C10 -85.81(17) . . . .
O8 Eu1 O4 C10 166.15(17) 2_665 . . .
O2 Eu1 O4 C10 -16.13(19) 2_765 . . .
O1 Eu1 O4 C10 89.57(17) . . . .
O1W Eu1 O4 C10 111.59(18) . . . .
O5 Eu1 O4 C10 2.20(15) . . . .
O2W Eu1 O4 C10 -132.96(16) . . . .
O2 Eu1 O4 C10 53.23(16) . . . .
O4 C10 O5 Eu1 4.1(3) . . . .
C11 C10 O5 Eu1 -177.3(2) . . . .
O7 Eu1 O5 C10 72.93(17) . . . .
O8 Eu1 O5 C10 -21.47(19) 2_665 . . .
O2 Eu1 O5 C10 162.58(17) 2_765 . . .
O1 Eu1 O5 C10 -80.56(17) . . . .
O1W Eu1 O5 C10 -139.31(16) . . . .
O2W Eu1 O5 C10 98.82(19) . . . .
O4 Eu1 O5 C10 -2.22(15) . . . .
O2 Eu1 O5 C10 -125.77(17) . . . .
O7 C19 O8 Eu1 13.1(4) . . . 2_665
C20 C19 O8 Eu1 -165.95(19) . . . 2_665
